data_1568096
loop_
_publ_author_name
'Karges, Johannes'
'Giardini, Miriam A.'
'Blacque, Olivier'
'Woodworth, Brendon'
'Siqueira-Neto, Jair L'
'Cohen, Seth M.'

_publ_section_title
;
 Enantioselective inhibition of the SARS-CoV-2 main protease with
 rhenium(i) picolinic acid complexes.
;
_journal_issue 3
_journal_name_full 'Chemical science'
_journal_page_first 711
_journal_page_last 720
_journal_paper_doi 10.1039/d2sc05473f
_journal_volume 14
_journal_year 2023
_chemical_formula_moiety '2(C10 H5 F3 N O6 Re), 3(H2 O)'
_chemical_formula_sum 'C20 H16 F6 N2 O15 Re2'
_chemical_formula_weight 1010.75
_space_group_crystal_system monoclinic
_space_group_IT_number 15
_space_group_name_Hall '-C 2yc'
_space_group_name_H-M_alt 'C 1 2/c 1'
_atom_sites_solution_hydrogens mixed
_atom_sites_solution_primary dual
_audit_creation_date 2021-07-15
_audit_creation_method
;
Olex2 1.3
(compiled 2020.11.12 svn.r5f609507 for OlexSys, GUI svn.r6272)
;
_audit_update_record
;
2022-09-06 deposited with the CCDC.	2022-12-13 downloaded from the CCDC.
;
_cell_angle_alpha 90
_cell_angle_beta 90.5060(10)
_cell_angle_gamma 90
_cell_formula_units_Z 4
_cell_length_a 24.2151(2)
_cell_length_b 10.28390(10)
_cell_length_c 11.55570(10)
_cell_measurement_reflns_used 13258
_cell_measurement_temperature 160(1)
_cell_measurement_theta_max 76.3560
_cell_measurement_theta_min 3.6320
_cell_volume 2877.55(4)
_computing_cell_refinement 'CrysAlisPro 1.171.41.113a (Rigaku OD, 2021)'
_computing_data_collection 'CrysAlisPro 1.171.41.113a (Rigaku OD, 2021)'
_computing_data_reduction 'CrysAlisPro 1.171.41.113a (Rigaku OD, 2021)'
_computing_molecular_graphics 'Olex2 1.3 (Dolomanov et al., 2009)'
_computing_publication_material 'Olex2 1.3 (Dolomanov et al., 2009)'
_computing_structure_refinement 'SHELXL (Sheldrick, 2015b)'
_computing_structure_solution 'SHELXT (Sheldrick, 2015a)'
_diffrn_ambient_environment N~2~
_diffrn_ambient_temperature 160(1)
_diffrn_detector 'CCD plate'
_diffrn_detector_area_resol_mean 10.3801
_diffrn_detector_type Atlas
_diffrn_measured_fraction_theta_full 1.000
_diffrn_measured_fraction_theta_max 0.999
_diffrn_measurement_details
;
List of Runs (angles in degrees, time in seconds):

  # Type    Start    End  Width  t~exp~   \w     \q     \k     \f   Frames
#--------------------------------------------------------------------------
  1  \w   -113.00 -16.00   1.00    1.00    --  -42.49 -57.00  30.00   97
  2  \w    -87.00  -6.00   1.00    1.00    --  -42.49 125.00  90.00   81
  3  \w    -87.00  -6.00   1.00    1.00    --  -42.49 125.00 150.00   81
  4  \w     20.00 115.00   1.00    1.00    --   42.49  37.00 -60.00   95
  5  \w      6.00  82.00   1.00    1.00    --   42.49 -99.00  60.00   76
  6  \w     87.00 178.00   1.00    2.00    --  111.00  45.00-180.00   91
  7  \w     36.00 109.00   1.00    2.00    --  111.00-111.00  30.00   73
  8  \w     30.00 107.00   1.00    2.00    --  111.00 -94.00 -90.00   77
  9  \w     40.00 135.00   1.00    2.00    --  111.00 -45.00-120.00   95
 10  \w    103.00 178.00   1.00    2.00    --  111.00  77.00 -90.00   75
 11  \w    103.00 178.00   1.00    2.00    --  111.00  77.00-120.00   75
 12  \w     36.00 109.00   1.00    2.00    --  111.00-111.00-120.00   73
 13  \w    103.00 178.00   1.00    2.00    --  111.00  77.00 -30.00   75
 14  \w     83.00 178.00   1.00    2.00    --  111.00  61.00-120.00   95
 15  \w     36.00 109.00   1.00    2.00    --  111.00-111.00 -30.00   73
 16  \w     36.00 135.00   1.00    2.00    --  111.00 -30.00  90.00   99
 17  \w    104.00 178.00   1.00    2.00    --  111.00 111.00  60.00   74
 18  \w     87.00 178.00   1.00    2.00    --  111.00  30.00 -30.00   91
 19  \w   -113.00 -16.00   1.00    1.00    --  -42.49 -57.00 150.00   97
 20  \w   -113.00 -27.00   1.00    1.00    --  -42.49 -57.00 -60.00   86
 21  \w    -30.00  65.00   1.00    1.00    --   42.49 -37.00-120.00   95
;
_diffrn_measurement_device 'four-circle diffractometer'
_diffrn_measurement_device_type 'SuperNova, Dual, Cu at home/near, Atlas'
_diffrn_measurement_method '\w scans'
_diffrn_orient_matrix_type 'CrysAlisPro convention (1999,Acta A55,543-557)'
_diffrn_orient_matrix_UB_11 -0.0553194000
_diffrn_orient_matrix_UB_12 -0.0733448000
_diffrn_orient_matrix_UB_13 -0.0092206000
_diffrn_orient_matrix_UB_21 -0.0002656000
_diffrn_orient_matrix_UB_22 0.0192063000
_diffrn_orient_matrix_UB_23 -0.1322497000
_diffrn_orient_matrix_UB_31 0.0314161000
_diffrn_orient_matrix_UB_32 -0.1291443000
_diffrn_orient_matrix_UB_33 -0.0145928000
_diffrn_radiation_monochromator mirror
_diffrn_radiation_probe x-ray
_diffrn_radiation_type 'Cu K\a'
_diffrn_radiation_wavelength 1.54184
_diffrn_reflns_av_R_equivalents 0.0302
_diffrn_reflns_av_unetI/netI 0.0141
_diffrn_reflns_Laue_measured_fraction_full 1.000
_diffrn_reflns_Laue_measured_fraction_max 0.999
_diffrn_reflns_limit_h_max 30
_diffrn_reflns_limit_h_min -29
_diffrn_reflns_limit_k_max 11
_diffrn_reflns_limit_k_min -12
_diffrn_reflns_limit_l_max 14
_diffrn_reflns_limit_l_min -14
_diffrn_reflns_number 14283
_diffrn_reflns_point_group_measured_fraction_full 1.000
_diffrn_reflns_point_group_measured_fraction_max 0.999
_diffrn_reflns_theta_full 67.684
_diffrn_reflns_theta_max 74.497
_diffrn_reflns_theta_min 3.651
_diffrn_source 'micro-focus sealed X-ray tube'
_diffrn_source_type 'SuperNova (Cu) X-ray Source'
_exptl_absorpt_coefficient_mu 17.251
_exptl_absorpt_correction_T_max 0.238
_exptl_absorpt_correction_T_min 0.060
_exptl_absorpt_correction_type analytical
_exptl_absorpt_process_details
;
CrysAlisPro 1.171.41.113a (Rigaku Oxford Diffraction, 2021)
Analytical numeric absorption correction using a multifaceted crystal
model based on expressions derived by R.C. Clark & J.S. Reid.
(Clark, R. C. & Reid, J. S. (1995). Acta Cryst. A51, 887-897)
Empirical absorption correction using spherical harmonics,
implemented in SCALE3 ABSPACK scaling algorithm.
;
_exptl_crystal_colour yellow
_exptl_crystal_density_diffrn 2.333
_exptl_crystal_description block
_exptl_crystal_F_000 1896
_exptl_crystal_size_max 0.33
_exptl_crystal_size_mid 0.25
_exptl_crystal_size_min 0.15
_refine_diff_density_max 1.122
_refine_diff_density_min -1.260
_refine_diff_density_rms 0.131
_refine_ls_extinction_coef 0.000380(16)
_refine_ls_extinction_expression Fc^*^=kFc[1+0.001xFc^2^\l^3^/sin(2\q)]^-1/4^
_refine_ls_extinction_method 'SHELXL (Sheldrick, 2015b)'
_refine_ls_goodness_of_fit_ref 1.164
_refine_ls_hydrogen_treatment mixed
_refine_ls_matrix_type full
_refine_ls_number_parameters 225
_refine_ls_number_reflns 2953
_refine_ls_number_restraints 0
_refine_ls_restrained_S_all 1.164
_refine_ls_R_factor_all 0.0250
_refine_ls_R_factor_gt 0.0249
_refine_ls_shift/su_max 0.004
_refine_ls_shift/su_mean 0.000
_refine_ls_structure_factor_coef Fsqd
_refine_ls_weighting_details 'w=1/[\s^2^(Fo^2^)+(0.0348P)^2^+14.4789P] where P=(Fo^2^+2Fc^2^)/3'
_refine_ls_weighting_scheme calc
_refine_ls_wR_factor_gt 0.0651
_refine_ls_wR_factor_ref 0.0652
_reflns_Friedel_coverage 0.000
_reflns_number_gt 2936
_reflns_number_total 2953
_reflns_threshold_expression 'I > 2\s(I)'
_cod_data_source_file d2sc05473f2.cif
_cod_data_source_block 4
_cod_depositor_comments 'Adding full bibliography for 1568094--1568122.cif.'
_cod_database_code 1568096
_shelx_shelxl_version_number 2018/3
_shelx_space_group_comment
;
The symmetry employed for this shelxl refinement is uniquely defined
by the following loop, which should always be used as a source of
symmetry information in preference to the above space-group names.
They are only intended as comments.
;
_shelx_estimated_absorpt_t_max 0.182
_shelx_estimated_absorpt_t_min 0.070
_olex2_refinement_description
;
1. Fixed Uiso
 At 1.2 times of:
  All C(H) groups
2.a Aromatic/amide H refined with riding coordinates:
 C4(H4), C5(H5), C6(H6)
;

loop_
_space_group_symop_operation_xyz
'x, y, z'
'-x, y, -z+1/2'
'x+1/2, y+1/2, z'
'-x+1/2, y+1/2, -z+1/2'
'-x, -y, -z'
'x, -y, z-1/2'
'-x+1/2, -y+1/2, -z'
'x+1/2, -y+1/2, z-1/2'

loop_
_atom_site_label
_atom_site_type_symbol
_atom_site_fract_x
_atom_site_fract_y
_atom_site_fract_z
_atom_site_U_iso_or_equiv
_atom_site_adp_type
_atom_site_occupancy
_atom_site_site_symmetry_order
_atom_site_calc_flag
_atom_site_refinement_flags_posn
_atom_site_refinement_flags_adp
_atom_site_refinement_flags_occupancy
_atom_site_disorder_assembly
_atom_site_disorder_group
C1 C 0.66638(18) 0.4303(4) 0.7424(4) 0.0316(9) Uani 1 1 d . . . . .
C2 C 0.69155(17) 0.6534(4) 0.8413(4) 0.0330(9) Uani 1 1 d . . . . .
C3 C 0.73094(19) 0.5953(4) 0.6323(4) 0.0319(9) Uani 1 1 d . . . . .
C4 C 0.66825(17) 0.9120(4) 0.6662(4) 0.0270(8) Uani 1 1 d . . . . .
H4 H 0.693498 0.906554 0.729452 0.032 Uiso 1 1 calc R U . . .
C5 C 0.65684(17) 1.0316(4) 0.6191(4) 0.0313(9) Uani 1 1 d . . . . .
H5 H 0.674043 1.107663 0.649042 0.038 Uiso 1 1 calc R U . . .
C6 C 0.62009(16) 1.0397(4) 0.5278(4) 0.0294(8) Uani 1 1 d . . . . .
H6 H 0.611516 1.121811 0.494571 0.035 Uiso 1 1 calc R U . . .
C7 C 0.59554(15) 0.9274(4) 0.4842(3) 0.0239(7) Uani 1 1 d . . . . .
C8 C 0.60842(14) 0.8092(4) 0.5368(3) 0.0209(7) Uani 1 1 d . . . . .
C9 C 0.58493(15) 0.6770(4) 0.5024(3) 0.0211(7) Uani 1 1 d . . . . .
C10 C 0.55720(18) 0.9386(4) 0.3803(4) 0.0318(9) Uani 1 1 d . . . . .
F1 F 0.50475(11) 0.9145(3) 0.4048(3) 0.0399(6) Uani 1 1 d . . . . .
F2 F 0.55899(15) 1.0603(3) 0.3380(3) 0.0551(8) Uani 1 1 d . . . . .
F3 F 0.57218(13) 0.8611(3) 0.2938(2) 0.0389(6) Uani 1 1 d . . . . .
N1 N 0.64477(12) 0.8017(3) 0.6258(3) 0.0217(6) Uani 1 1 d . . . . .
O1 O 0.67218(17) 0.3243(3) 0.7705(4) 0.0520(9) Uani 1 1 d . . . . .
O2 O 0.71013(17) 0.6800(5) 0.9300(3) 0.0569(10) Uani 1 1 d . . . . .
O3 O 0.77471(14) 0.5875(4) 0.5942(4) 0.0492(9) Uani 1 1 d . . . . .
O4 O 0.57506(12) 0.6397(3) 0.7542(3) 0.0236(5) Uani 1 1 d . . . . .
H4A H 0.558(2) 0.579(5) 0.736(4) 0.025(12) Uiso 1 1 d . . . . .
H4B H 0.577(3) 0.660(7) 0.814(6) 0.047(18) Uiso 1 1 d . . . . .
O5 O 0.54324(12) 0.6706(3) 0.4416(2) 0.0301(6) Uani 1 1 d . . . . .
O6 O 0.61130(11) 0.5786(3) 0.5421(2) 0.0237(5) Uani 1 1 d . . . . .
O7 O 0.500000 0.4458(4) 0.750000 0.0248(8) Uani 1 2 d S T P . .
H7 H 0.488(2) 0.399(5) 0.697(5) 0.034(14) Uiso 1 1 d . . . . .
O8 O 0.56945(13) 0.3345(3) 0.4805(2) 0.0252(6) Uani 1 1 d . . . . .
H8A H 0.578(2) 0.402(6) 0.504(5) 0.033(15) Uiso 1 1 d . . . . .
H8B H 0.539(3) 0.327(6) 0.509(5) 0.038(15) Uiso 1 1 d . . . . .
Re1 Re 0.65936(2) 0.60861(2) 0.69564(2) 0.01948(9) Uani 1 1 d . . . . .

loop_
_atom_site_aniso_label
_atom_site_aniso_U_11
_atom_site_aniso_U_22
_atom_site_aniso_U_33
_atom_site_aniso_U_23
_atom_site_aniso_U_13
_atom_site_aniso_U_12
C1 0.030(2) 0.024(2) 0.041(2) 0.0005(18) -0.0048(17) 0.0012(16)
C2 0.0264(19) 0.031(2) 0.041(2) -0.0076(19) -0.0067(17) 0.0034(17)
C3 0.028(2) 0.027(2) 0.040(2) -0.0073(17) -0.0029(18) 0.0005(16)
C4 0.0199(17) 0.0235(18) 0.038(2) -0.0097(17) -0.0005(16) -0.0057(15)
C5 0.0243(18) 0.0178(17) 0.052(2) -0.0062(17) 0.0055(17) -0.0035(15)
C6 0.0235(18) 0.0185(17) 0.046(2) 0.0016(16) 0.0089(16) 0.0032(14)
C7 0.0175(16) 0.0241(18) 0.0302(19) 0.0001(16) 0.0049(14) 0.0024(14)
C8 0.0158(15) 0.0229(17) 0.0240(17) -0.0021(14) 0.0037(13) -0.0021(13)
C9 0.0219(17) 0.0221(17) 0.0193(16) -0.0013(14) 0.0041(13) -0.0036(14)
C10 0.035(2) 0.028(2) 0.033(2) 0.0056(17) -0.0004(17) 0.0073(17)
F1 0.0230(12) 0.0499(15) 0.0465(15) -0.0070(13) -0.0063(11) 0.0102(11)
F2 0.069(2) 0.0359(16) 0.0600(19) 0.0203(14) -0.0121(16) 0.0086(15)
F3 0.0496(16) 0.0436(14) 0.0235(12) 0.0022(11) 0.0059(11) 0.0083(12)
N1 0.0185(14) 0.0186(15) 0.0279(15) -0.0051(12) 0.0019(12) -0.0036(11)
O1 0.064(2) 0.0258(17) 0.066(2) 0.0088(16) -0.0127(19) 0.0048(16)
O2 0.050(2) 0.078(3) 0.043(2) -0.018(2) -0.0234(17) -0.002(2)
O3 0.0228(16) 0.060(2) 0.065(2) -0.0155(19) 0.0115(16) 0.0011(15)
O4 0.0208(13) 0.0257(14) 0.0243(15) -0.0035(12) -0.0012(11) -0.0026(11)
O5 0.0269(14) 0.0347(16) 0.0285(14) -0.0031(12) -0.0063(11) -0.0067(12)
O6 0.0262(13) 0.0196(12) 0.0251(13) -0.0047(10) -0.0025(10) -0.0035(11)
O7 0.0272(19) 0.0230(19) 0.0240(18) 0.000 -0.0074(15) 0.000
O8 0.0293(15) 0.0196(14) 0.0268(14) -0.0009(11) 0.0024(11) -0.0025(11)
Re1 0.01673(12) 0.01741(12) 0.02427(13) -0.00290(5) -0.00213(7) -0.00042(5)

loop_
_atom_type_symbol
_atom_type_description
_atom_type_scat_dispersion_real
_atom_type_scat_dispersion_imag
_atom_type_scat_source
C C 0.0181 0.0091 'International Tables Vol C Tables 4.2.6.8 and 6.1.1.4'
H H 0.0000 0.0000 'International Tables Vol C Tables 4.2.6.8 and 6.1.1.4'
F F 0.0727 0.0534 'International Tables Vol C Tables 4.2.6.8 and 6.1.1.4'
N N 0.0311 0.0180 'International Tables Vol C Tables 4.2.6.8 and 6.1.1.4'
O O 0.0492 0.0322 'International Tables Vol C Tables 4.2.6.8 and 6.1.1.4'
Re Re -5.2083 5.8923 'International Tables Vol C Tables 4.2.6.8 and 6.1.1.4'

loop_
_exptl_crystal_face_index_h
_exptl_crystal_face_index_k
_exptl_crystal_face_index_l
_exptl_crystal_face_perp_dist
1 0 0 0.0746
-1 0 0 0.0746
-1 -5 -1 0.1226
0 0 -1 0.0864
5 -3 4 0.1133
5 5 3 0.1099
-5 -3 2 0.0948
-5 4 2 0.1399
2 -1 5 0.1339
-5 -1 -1 0.0965

loop_
_geom_angle_atom_site_label_1
_geom_angle_atom_site_label_2
_geom_angle_atom_site_label_3
_geom_angle
_geom_angle_site_symmetry_1
_geom_angle_site_symmetry_3
_geom_angle_publ_flag
O1 C1 Re1 178.0(4) . . ?
O2 C2 Re1 178.9(4) . . ?
O3 C3 Re1 179.6(5) . . ?
C5 C4 H4 118.9 . . ?
N1 C4 H4 118.9 . . ?
N1 C4 C5 122.2(4) . . ?
C4 C5 H5 120.5 . . ?
C4 C5 C6 119.0(4) . . ?
C6 C5 H5 120.5 . . ?
C5 C6 H6 120.1 . . ?
C5 C6 C7 119.9(4) . . ?
C7 C6 H6 120.1 . . ?
C6 C7 C8 118.3(4) . . ?
C6 C7 C10 118.7(4) . . ?
C8 C7 C10 123.0(4) . . ?
C7 C8 C9 125.6(3) . . ?
N1 C8 C7 121.6(3) . . ?
N1 C8 C9 112.8(3) . . ?
O5 C9 C8 120.0(3) . . ?
O5 C9 O6 124.6(4) . . ?
O6 C9 C8 115.3(3) . . ?
F1 C10 C7 113.4(3) . . ?
F1 C10 F2 106.6(4) . . ?
F1 C10 F3 108.4(4) . . ?
F2 C10 C7 109.7(4) . . ?
F3 C10 C7 112.3(3) . . ?
F3 C10 F2 105.9(4) . . ?
C4 N1 Re1 124.9(3) . . ?
C8 N1 C4 119.1(3) . . ?
C8 N1 Re1 116.0(2) . . ?
H4A O4 H4B 122(6) . . ?
Re1 O4 H4A 106(4) . . ?
Re1 O4 H4B 106(5) . . ?
C9 O6 Re1 116.8(2) . . ?
H7 O7 H7 109(7) . 2_656 ?
H8A O8 H8B 100(6) . . ?
C1 Re1 N1 172.93(15) . . ?
C1 Re1 O4 97.69(16) . . ?
C1 Re1 O6 98.17(15) . . ?
C2 Re1 C1 87.0(2) . . ?
C2 Re1 N1 99.87(16) . . ?
C2 Re1 O4 93.84(16) . . ?
C2 Re1 O6 169.93(15) . . ?
C3 Re1 C1 87.74(19) . . ?
C3 Re1 C2 89.4(2) . . ?
C3 Re1 N1 93.95(16) . . ?
C3 Re1 O4 173.79(16) . . ?
C3 Re1 O6 99.35(16) . . ?
N1 Re1 O4 80.30(11) . . ?
O6 Re1 N1 74.78(11) . . ?
O6 Re1 O4 76.96(11) . . ?

loop_
_geom_bond_atom_site_label_1
_geom_bond_atom_site_label_2
_geom_bond_distance
_geom_bond_site_symmetry_2
_geom_bond_publ_flag
C1 O1 1.145(6) . ?
C1 Re1 1.919(4) . ?
C2 O2 1.148(6) . ?
C2 Re1 1.906(4) . ?
C3 O3 1.154(6) . ?
C3 Re1 1.892(5) . ?
C4 H4 0.9500 . ?
C4 C5 1.373(6) . ?
C4 N1 1.350(5) . ?
C5 H5 0.9500 . ?
C5 C6 1.377(6) . ?
C6 H6 0.9500 . ?
C6 C7 1.391(6) . ?
C7 C8 1.393(5) . ?
C7 C10 1.516(6) . ?
C8 C9 1.525(5) . ?
C8 N1 1.350(5) . ?
C9 O5 1.226(5) . ?
C9 O6 1.280(5) . ?
C10 F1 1.327(5) . ?
C10 F2 1.344(5) . ?
C10 F3 1.332(5) . ?
N1 Re1 2.171(3) . ?
O4 H4A 0.77(6) . ?
O4 H4B 0.72(7) . ?
O4 Re1 2.180(3) . ?
O6 Re1 2.136(3) . ?
O7 H7 0.83(5) 2_656 ?
O7 H7 0.83(5) . ?
O8 H8A 0.77(6) . ?
O8 H8B 0.82(6) . ?

loop_
_geom_torsion_atom_site_label_1
_geom_torsion_atom_site_label_2
_geom_torsion_atom_site_label_3
_geom_torsion_atom_site_label_4
_geom_torsion
_geom_torsion_site_symmetry_1
_geom_torsion_site_symmetry_2
_geom_torsion_site_symmetry_3
_geom_torsion_site_symmetry_4
_geom_torsion_publ_flag
C4 C5 C6 C7 -0.5(6) . . . . ?
C5 C4 N1 C8 -0.7(6) . . . . ?
C5 C4 N1 Re1 -179.2(3) . . . . ?
C5 C6 C7 C8 1.2(6) . . . . ?
C5 C6 C7 C10 -177.3(4) . . . . ?
C6 C7 C8 C9 178.9(3) . . . . ?
C6 C7 C8 N1 -1.7(5) . . . . ?
C6 C7 C10 F1 -111.4(4) . . . . ?
C6 C7 C10 F2 7.6(5) . . . . ?
C6 C7 C10 F3 125.2(4) . . . . ?
C7 C8 C9 O5 -16.6(5) . . . . ?
C7 C8 C9 O6 164.1(3) . . . . ?
C7 C8 N1 C4 1.5(5) . . . . ?
C7 C8 N1 Re1 -179.9(3) . . . . ?
C8 C7 C10 F1 70.1(5) . . . . ?
C8 C7 C10 F2 -170.8(4) . . . . ?
C8 C7 C10 F3 -53.3(5) . . . . ?
C8 C9 O6 Re1 24.0(4) . . . . ?
C9 C8 N1 C4 -179.1(3) . . . . ?
C9 C8 N1 Re1 -0.5(4) . . . . ?
C10 C7 C8 C9 -2.6(6) . . . . ?
C10 C7 C8 N1 176.8(3) . . . . ?
N1 C4 C5 C6 0.2(6) . . . . ?
N1 C8 C9 O5 164.0(3) . . . . ?
N1 C8 C9 O6 -15.3(4) . . . . ?
O5 C9 O6 Re1 -155.3(3) . . . . ?
